data_2010710
loop_
_publ_author_name
'Lewis, Michael'
'Barnes, Charles L.'
'Glaser, Rainer'

_publ_section_title
;
 4-Chloroacetophenone [1-(4-methoxyphenyl)ethylidene]hydrazone
;
_journal_issue 3
_journal_name_full 'Acta Crystallographica Section C'
_journal_page_first 393
_journal_page_last 396
_journal_paper_doi 10.1107/S0108270199011737
_journal_volume 56
_journal_year 2000
_chemical_formula_moiety 'C17 H17 Cl N2 O'
_chemical_formula_sum 'C17 H17 Cl N2 O'
_chemical_formula_weight 300.78
_chemical_name_systematic
;
4-Chloroacetophenone [1-(4-methoxyphenyl)ethylidene]hydrazone
;
_space_group_IT_number 1
_symmetry_cell_setting triclinic
_symmetry_space_group_name_Hall 'P 1'
_symmetry_space_group_name_H-M 'P 1'
_cell_angle_alpha 90.2640(10)
_cell_angle_beta 95.8910(10)
_cell_angle_gamma 90.1540(10)
_cell_formula_units_Z 4
_cell_length_a 6.3260(3)
_cell_length_b 31.465(2)
_cell_length_c 7.6680(4)
_cell_measurement_reflns_used 7704
_cell_measurement_temperature 173(2)
_cell_measurement_theta_max 27.00
_cell_measurement_theta_min 1.29
_cell_volume 1518.21(14)
_computing_cell_refinement SMART
_computing_data_collection 'SMART (Bruker, 1998)'
_computing_data_reduction SMART
_computing_molecular_graphics 'ORTEPII (Johnson, 1976)'
_computing_publication_material SHELXL97
_computing_structure_refinement 'SHELXL97 (Sheldrick, 1997)'
_computing_structure_solution 'SHELXS97 (Sheldrick, 1997)'
_diffrn_measurement_device_type 'Siemens SMART CCD area-detector'
_diffrn_measurement_method '\w scan b/P/b'
_diffrn_radiation_type MoK\a
_diffrn_radiation_wavelength .71073
_diffrn_reflns_av_R_equivalents .017
_diffrn_reflns_limit_h_max 6
_diffrn_reflns_limit_h_min -8
_diffrn_reflns_limit_k_max 30
_diffrn_reflns_limit_k_min -40
_diffrn_reflns_limit_l_max 9
_diffrn_reflns_limit_l_min -8
_diffrn_reflns_number 7704
_diffrn_reflns_theta_max 27
_diffrn_standards_decay_% <2
_exptl_absorpt_coefficient_mu .252
_exptl_absorpt_correction_T_max .96
_exptl_absorpt_correction_T_min .81
_exptl_absorpt_correction_type empirical
_exptl_absorpt_process_details '(SADABS; Blessing, 1995)'
_exptl_crystal_colour yellow
_exptl_crystal_density_diffrn 1.316
_exptl_crystal_density_method 'not measured'
_exptl_crystal_description prism
_exptl_crystal_F_000 632
_exptl_crystal_size_max .40
_exptl_crystal_size_mid .25
_exptl_crystal_size_min .15
_refine_diff_density_max .32
_refine_diff_density_min -.30
_refine_ls_abs_structure_details 'Flack (1983)'
_refine_ls_abs_structure_Flack .02(7)
_refine_ls_extinction_method none
_refine_ls_goodness_of_fit_ref 1.108
_refine_ls_hydrogen_treatment constr
_refine_ls_number_parameters 760
_refine_ls_number_reflns 7704
_refine_ls_R_factor_gt .05
_refine_ls_shift/su_max .004
_refine_ls_structure_factor_coef F^2^
_refine_ls_weighting_details 'w = 1/[\s^2^(Fo^2^)+(0.0378P)^2^+1.7102P] where P = (Fo^2^+2Fc^2^)/3'
_refine_ls_weighting_scheme calc
_refine_ls_wR_factor_ref .13
_reflns_number_gt 7038
_reflns_number_total 7704
_reflns_threshold_expression I>2\s(I)
_cod_data_source_file fr1211.cif
_cod_data_source_block I
_cod_depositor_comments
;
The following automatic conversions were performed:

'_refine_ls_weighting_scheme' value 'w =
1/[\s^2^(Fo^2^)+(0.0378P)^2^+1.7102P] where P = (Fo^2^+2Fc^2^)/3' was
changed to 'calc'. New tag '_refine_ls_weighting_details' was
created. The value of the new tag was set to 'w =
1/[\s^2^(Fo^2^)+(0.0378P)^2^+1.7102P] where P = (Fo^2^+2Fc^2^)/3'.

Automatic conversion script
Id: cif_fix_values 3143 2015-03-26 13:38:13Z robertas 
;
_cod_original_sg_symbol_H-M P1
_cod_database_code 2010710

loop_
_symmetry_equiv_pos_as_xyz
x,y,z

loop_
_atom_site_aniso_label
_atom_site_aniso_U_11
_atom_site_aniso_U_22
_atom_site_aniso_U_33
_atom_site_aniso_U_12
_atom_site_aniso_U_13
_atom_site_aniso_U_23
_atom_site_aniso_type_symbol
Cl1A .0847(11) .0313(7) .0549(9) .0184(7) .0122(7) -.0019(6) Cl
O1A .056(2) .041(2) .0287(18) .0090(16) -.0014(15) -.0087(15) O
N1A .030(2) .0226(19) .029(2) -.0013(15) .0069(15) -.0019(14) N
N2A .029(2) .0252(19) .0292(19) .0010(15) .0068(16) -.0011(15) N
C1A .026(2) .028(2) .019(2) .0009(17) .0011(17) .0008(16) C
C2A .029(2) .026(2) .023(2) -.0023(17) .0000(17) .0012(17) C
C3A .041(3) .033(3) .037(3) -.002(2) .013(2) .005(2) C
C4A .055(3) .030(3) .039(3) -.007(2) .009(2) .004(2) C
C5A .056(3) .023(2) .028(2) .009(2) .000(2) -.0045(18) C
C6A .035(3) .031(2) .027(2) .0015(19) .0042(19) -.0023(18) C
C7A .032(2) .028(2) .023(2) -.0032(18) .0021(18) -.0005(17) C
C8A .031(3) .033(3) .054(3) -.0043(19) .013(2) -.005(2) C
C9A .022(2) .030(2) .020(2) -.0005(16) .0048(16) .0060(16) C
C10A .029(2) .025(2) .0160(19) -.0019(16) .0055(16) .0026(15) C
C11A .027(2) .031(2) .0176(19) .0010(17) -.0031(16) -.0005(16) C
C12A .040(3) .035(3) .018(2) -.001(2) .0005(18) -.0027(17) C
C13A .031(2) .023(2) .025(2) .0015(17) .0032(18) .0001(16) C
C14A .032(2) .030(2) .030(2) .0071(19) .0048(19) .0026(18) C
C15A .023(2) .030(2) .028(2) -.0020(17) .0027(17) -.0014(17) C
C16A .030(2) .032(2) .034(2) .0038(19) -.002(2) -.0038(19) C
C17A .065(4) .047(3) .047(3) .030(3) -.002(3) -.008(3) C
Cl1B .076(3) .0295(14) .0515(16) -.0007(14) .0230(16) .0120(11) Cl
N1B .035(2) .030(2) .035(2) .0048(16) .0128(17) .0069(16) N
N2B .033(2) .0268(19) .032(2) .0017(16) .0058(16) .0042(15) N
C1B .034(2) .033(2) .024(2) .0082(19) .0106(18) .0003(18) C
C2B .031(2) .035(2) .024(2) .0096(19) .0079(18) .0019(18) C
C3B .040(3) .040(3) .029(2) .007(2) .003(2) .006(2) C
C4B .055(3) .041(3) .032(3) .017(2) .013(2) .013(2) C
C5B .050(3) .029(2) .038(3) .008(2) .024(2) .010(2) C
C6B .045(3) .035(3) .049(3) .005(2) .021(2) .008(2) C
C7B .035(3) .031(3) .041(3) .003(2) .015(2) .010(2) C
C8B .040(3) .036(3) .039(3) .004(2) .001(2) .003(2) C
C9B .031(2) .031(2) .019(2) .0054(18) .0041(17) .0022(17) C
C10B .031(2) .029(2) .020(2) .0061(18) .0033(17) .0013(17) C
C11B .039(3) .035(3) .025(2) .012(2) .0044(19) -.0007(18) C
C12B .046(3) .029(3) .033(3) .013(2) -.003(2) -.0052(19) C
C13B .048(3) .020(2) .024(2) -.0022(19) -.002(2) -.0004(16) C
C14B .043(3) .028(2) .029(2) .004(2) .010(2) .0034(18) C
C15B .044(3) .023(2) .030(2) .0082(19) .010(2) .0040(18) C
C16B .039(3) .041(3) .050(3) .006(2) .015(2) .009(2) C
Cl1C .0747(10) .0220(6) .0539(8) .0117(6) .0231(7) -.0008(5) Cl
O1C .0302(17) .0221(15) .0332(17) -.0016(12) .0044(13) -.0011(12) O
N1C .030(2) .0225(19) .030(2) .0034(15) .0058(16) -.0004(15) N
N2C .031(2) .0204(18) .033(2) .0030(15) .0077(16) -.0011(15) N
C1C .031(2) .021(2) .021(2) .0006(16) .0071(17) .0009(16) C
C2C .027(2) .022(2) .026(2) .0016(16) .0060(17) .0025(16) C
C3C .038(3) .028(3) .043(3) .002(2) .002(2) -.003(2) C
C4C .045(3) .026(3) .049(3) -.003(2) .002(2) -.010(2) C
C5C .056(3) .019(2) .035(3) .009(2) .017(2) .0005(18) C
C6C .039(3) .034(3) .033(3) .011(2) .007(2) .000(2) C
C7C .041(3) .027(2) .028(2) .0057(19) .001(2) -.0059(18) C
C8C .032(3) .030(2) .043(3) .0050(19) .000(2) -.002(2) C
C9C .024(2) .024(2) .020(2) -.0002(16) -.0016(16) -.0021(16) C
C10C .023(2) .024(2) .0172(19) -.0011(15) -.0013(15) -.0030(15) C
C11C .024(2) .027(2) .023(2) -.0051(16) .0049(17) -.0001(16) C
C12C .029(2) .023(2) .027(2) -.0058(16) .0054(18) .0017(17) C
C13C .020(2) .024(2) .0186(19) -.0041(15) -.0056(16) -.0004(15) C
C14C .021(2) .028(2) .022(2) -.0015(16) .0051(16) .0009(16) C
C15C .025(2) .025(2) .024(2) -.0056(16) .0029(17) .0031(16) C
C16C .031(3) .029(2) .048(3) .0035(19) .012(2) .001(2) C
C17C .039(3) .027(2) .045(3) .0044(19) .014(2) -.004(2) C
Cl1D .0806(10) .0235(6) .0402(7) -.0120(6) .0196(6) .0012(5) Cl
O1D .0399(19) .0214(16) .056(2) -.0018(13) .0207(16) -.0004(14) O
N1D .032(2) .0230(19) .031(2) -.0005(15) .0069(16) .0037(15) N
N2D .037(2) .0242(19) .030(2) .0014(16) .0076(16) .0050(15) N
C1D .030(2) .019(2) .025(2) .0001(16) .0099(17) -.0033(16) C
C2D .031(2) .0171(19) .024(2) -.0003(16) .0062(17) -.0020(15) C
C3D .039(3) .028(2) .033(3) .002(2) .003(2) .0057(19) C
C4D .046(3) .024(2) .033(3) .001(2) -.001(2) .0046(19) C
C5D .053(3) .014(2) .031(2) -.0064(19) .014(2) -.0008(17) C
C6D .037(3) .032(2) .024(2) -.0069(19) .0029(19) -.0048(18) C
C7D .039(3) .026(2) .021(2) -.0004(18) .0005(18) -.0002(17) C
C8D .035(3) .030(3) .039(3) -.0007(19) .009(2) .003(2) C
C9D .030(2) .025(2) .021(2) .0004(17) .0037(16) .0003(16) C
C10D .029(2) .023(2) .025(2) .0025(17) .0037(17) .0014(16) C
C11D .038(3) .027(2) .031(2) .0068(19) .017(2) .0027(18) C
C12D .039(3) .024(2) .039(3) .0077(19) .016(2) .0031(19) C
C13D .035(2) .021(2) .031(2) .0052(18) .0074(19) .0038(17) C
C14D .031(2) .022(2) .033(2) -.0009(17) .0128(19) -.0007(17) C
C15D .028(2) .022(2) .026(2) .0042(17) .0043(17) -.0009(16) C
C16D .030(2) .030(3) .047(3) -.0021(19) .012(2) .007(2) C
C17D .047(3) .031(3) .075(4) -.003(2) .028(3) .011(3) C

loop_
_atom_site_label
_atom_site_fract_x
_atom_site_fract_y
_atom_site_fract_z
_atom_site_U_iso_or_equiv
_atom_site_thermal_displace_type
_atom_site_occupancy
_atom_site_type_symbol
Cl1A .5483(3) .03558(5) .59592(19) .0566(4) Uani 1 Cl
O1A -.0149(6) .45699(11) 1.1130(4) .0424(9) Uani 1 O
N1A .2856(6) .23509(11) .7822(5) .0270(8) Uani 1 N
N2A .1932(6) .27336(12) .8265(5) .0277(8) Uani 1 N
C1A .1637(7) .20195(14) .7896(5) .0245(9) Uani 1 C
C2A .2553(7) .16070(14) .7385(6) .0263(9) Uani 1 C
C3A .1627(8) .12171(15) .7798(6) .0364(11) Uani 1 C
H3A .0368 .1217 .8375 .044 Uiso 1 H
C4A .2515(9) .08350(16) .7377(7) .0406(12) Uani 1 C
H4A .1878 .0574 .7667 .049 Uiso 1 H
C5A .4338(9) .08347(15) .6533(6) .0359(11) Uani 1 C
C6A .5279(8) .12096(15) .6095(6) .0309(10) Uani 1 C
H6A .6536 .1204 .5515 .037 Uiso 1 H
C7A .4383(7) .15952(14) .6505(6) .0277(9) Uani 1 C
H7A .5019 .1853 .6184 .033 Uiso 1 H
C8A -.0506(8) .20329(16) .8549(7) .0386(11) Uani 1 C
H8A3 -.1484 .1848 .7819 .046 Uiso 1 H
H8A2 -.1041 .2325 .8491 .046 Uiso 1 H
H8A1 -.0398 .1935 .9766 .046 Uiso 1 H
C9A .3161(6) .29812(14) .9279(5) .0237(9) Uani 1 C
C10A .2268(7) .33970(13) .9732(5) .0230(8) Uani 1 C
C11A .3352(7) .36629(14) 1.1011(5) .0254(9) Uani 1 C
H11A .4677 .3575 1.1589 .030 Uiso 1 H
C12A .2511(8) .40499(15) 1.1434(6) .0312(10) Uani 1 C
H12A .3269 .4226 1.2294 .037 Uiso 1 H
C13A .0568(7) .41841(14) 1.0614(6) .0261(9) Uani 1 C
C14A -.0528(7) .39230(15) .9355(6) .0308(10) Uani 1 C
H14A -.1858 .4012 .8788 .037 Uiso 1 H
C15A .0308(7) .35357(15) .8928(6) .0268(9) Uani 1 C
H15A -.0462 .3360 .8071 .032 Uiso 1 H
C16A .5382(7) .28680(15) 1.0019(6) .0326(10) Uani 1 C
H16C .6331 .3110 .9893 .039 Uiso 1 H
H16B .5873 .2622 .9384 .039 Uiso 1 H
H16A .5388 .2798 1.1264 .039 Uiso 1 H
C17A -.2137(9) .47129(18) 1.0318(7) .0534(16) Uani 1 C
H17C -.3278 .4536 1.0698 .064 Uiso 1 H
H17B -.2147 .4693 .9042 .064 Uiso 1 H
H17A -.2357 .5009 1.0655 .064 Uiso 1 H
Cl1B .9858(6) .97327(8) .5058(4) .0513(11) Uani .575(7) Cl
O1B .4226(10) .54570(17) .9444(8) .0335(15) Uiso .575(7) O
N1B .7216(6) .77698(13) .7598(5) .0327(9) Uani 1 N
N2B .6283(6) .73830(12) .8017(5) .0303(8) Uani 1 N
C1B .6008(7) .80158(15) .6610(6) .0297(10) Uani 1 C
C2B .6892(7) .84334(15) .6181(6) .0297(10) Uani 1 C
C3B .5800(8) .87041(16) .4950(6) .0363(11) Uani 1 C
H3B .4465 .8617 .4378 .044 Uiso 1 H
C4B .6619(9) .90906(17) .4557(7) .0420(13) Uani 1 C
H4B .5853 .9268 .3717 .050 Uiso 1 H
C5B .8556(8) .92243(15) .5377(7) .0375(12) Uani 1 C
C6B .9703(9) .89646(16) .6608(7) .0416(12) Uani 1 C
H6B 1.1038 .9055 .7171 .050 Uiso 1 H
C7B .8855(8) .85694(16) .6999(7) .0346(11) Uani 1 C
H7B .9625 .8391 .7833 .042 Uiso 1 H
C8B .3812(8) .78975(16) .5825(7) .0387(11) Uani 1 C
H8B3 .2847 .8136 .5953 .046 Uiso 1 H
H8B2 .3316 .7649 .6432 .046 Uiso 1 H
H8B1 .3841 .7831 .4578 .046 Uiso 1 H
C9B .7500(7) .70532(14) .7940(5) .0271(9) Uani 1 C
C10B .6602(7) .66388(14) .8423(5) .0267(9) Uani 1 C
C11B .7503(8) .62573(15) .7930(6) .0328(11) Uani 1 C
H11B .8743 .6263 .7329 .039 Uiso 1 H
C12B .6609(8) .58712(15) .8307(6) .0363(12) Uani 1 C
H12B .7247 .5615 .7970 .044 Uiso 1 H
C13B .4782(8) .58552(14) .9176(6) .0311(10) Uani 1 C
C14B .3894(8) .62323(14) .9693(6) .0327(10) Uani 1 C
H14B .2667 .6225 1.0310 .039 Uiso 1 H
C15B .4782(8) .66184(14) .9317(6) .0321(10) Uani 1 C
H15B .4149 .6874 .9671 .039 Uiso 1 H
C16B .9657(8) .70702(17) .7308(8) .0428(12) Uani 1 C
H16F 1.0485 .6824 .7752 .051 Uiso 1 H
H16E 1.0383 .7332 .7734 .051 Uiso 1 H
H16D .9515 .7066 .6023 .051 Uiso 1 H
C17B .2360(14) .5425(3) 1.0342(12) .039(2) Uiso .575(7) C
Cl1C .1034(2) .00180(4) .06669(18) .0490(4) Uani 1 Cl
O1C -.4585(5) .42402(9) .5654(4) .0284(7) Uani 1 O
N1C -.1536(6) .19253(11) .3647(5) .0274(8) Uani 1 N
N2C -.2441(6) .23104(11) .4103(5) .0277(8) Uani 1 N
C1C -.2740(7) .16819(13) .2629(5) .0240(9) Uani 1 C
C2C -.1846(7) .12643(13) .2164(6) .0248(9) Uani 1 C
C3C -.2977(8) .09919(15) .0976(7) .0365(11) Uani 1 C
H3C -.4354 .1069 .0466 .044 Uiso 1 H
C4C -.2094(8) .06039(15) .0529(7) .0402(12) Uani 1 C
H4C -.2874 .0417 -.0274 .048 Uiso 1 H
C5C -.0092(8) .04947(14) .1257(6) .0357(11) Uani 1 C
C6C .1045(8) .07580(16) .2442(6) .0353(11) Uani 1 C
H6C .2419 .0678 .2950 .042 Uiso 1 H
C7C .0166(8) .11406(15) .2886(6) .0319(10) Uani 1 C
H7C .0954 .1323 .3703 .038 Uiso 1 H
C8C -.4930(7) .17986(15) .1837(7) .0351(11) Uani 1 C
H8C3 -.4892 .1864 .0592 .042 Uiso 1 H
H8C2 -.5426 .2048 .2446 .042 Uiso 1 H
H8C1 -.5902 .1560 .1956 .042 Uiso 1 H
C9C -.1227(7) .26371(13) .4003(5) .0231(9) Uani 1 C
C10C -.2113(6) .30536(13) .4492(5) .0214(8) Uani 1 C
C11C -.1216(7) .34374(13) .3972(5) .0246(9) Uani 1 C
H11C -.0005 .3429 .3336 .030 Uiso 1 H
C12C -.2073(7) .38264(13) .4376(6) .0260(9) Uani 1 C
H12C -.1450 .4082 .4016 .031 Uiso 1 H
C13C -.3853(6) .38415(13) .5313(5) .0216(8) Uani 1 C
C14C -.4771(6) .34658(13) .5824(5) .0236(9) Uani 1 C
H14C -.5987 .3474 .6454 .028 Uiso 1 H
C15C -.3900(6) .30789(14) .5408(5) .0246(9) Uani 1 C
H15C -.4541 .2824 .5758 .029 Uiso 1 H
C16C .0923(7) .26221(15) .3365(7) .0354(11) Uani 1 C
H16I .0819 .2708 .2133 .043 Uiso 1 H
H16H .1479 .2332 .3476 .043 Uiso 1 H
H16G .1883 .2816 .4069 .043 Uiso 1 H
C17C -.6431(8) .42766(15) .6533(7) .0365(11) Uani 1 C
H17F -.6192 .4139 .7680 .044 Uiso 1 H
H17E -.7626 .4138 .5836 .044 Uiso 1 H
H17D -.6757 .4578 .6693 .044 Uiso 1 H
Cl1D .8064(2) .50219(4) .50457(16) .0472(3) Uani 1 Cl
O1D 1.3775(5) .92542(10) .0350(5) .0379(8) Uani 1 O
N1D 1.0625(6) .69414(12) .2186(5) .0285(8) Uani 1 N
N2D 1.1529(6) .73258(12) .1756(5) .0300(8) Uani 1 N
C1D 1.1849(7) .66975(13) .3210(5) .0242(9) Uani 1 C
C2D 1.0918(7) .62773(13) .3634(6) .0238(9) Uani 1 C
C3D 1.2045(8) .60038(15) .4832(6) .0333(11) Uani 1 C
H3D 1.3411 .6085 .5362 .040 Uiso 1 H
C4D 1.1183(8) .56150(15) .5254(7) .0346(11) Uani 1 C
H4D 1.1958 .5430 .6059 .042 Uiso 1 H
C5D .9194(8) .55004(14) .4491(6) .0322(11) Uani 1 C
C6D .8082(8) .57656(15) .3306(6) .0309(10) Uani 1 C
H6D .6721 .5682 .2775 .037 Uiso 1 H
C7D .8921(7) .61500(14) .2882(6) .0289(10) Uani 1 C
H7D .8131 .6330 .2068 .035 Uiso 1 H
C8D 1.4021(7) .68109(16) .3979(7) .0343(11) Uani 1 C
H8D3 1.3997 .6880 .5224 .041 Uiso 1 H
H8D2 1.4530 .7057 .3365 .041 Uiso 1 H
H8D1 1.4973 .6570 .3858 .041 Uiso 1 H
C9D 1.0328(7) .76529(14) .1862(6) .0251(9) Uani 1 C
C10D 1.1206(7) .80666(14) .1391(6) .0257(9) Uani 1 C
C11D 1.0362(8) .84507(15) .1939(6) .0312(10) Uani 1 C
H11D .9155 .8444 .2581 .037 Uiso 1 H
C12D 1.1233(8) .88368(15) .1575(6) .0330(11) Uani 1 C
H12D 1.0623 .9092 .1958 .040 Uiso 1 H
C13D 1.3015(7) .88540(14) .0640(6) .0287(10) Uani 1 C
C14D 1.3931(7) .84795(14) .0112(6) .0281(9) Uani 1 C
H14D 1.5162 .8488 -.0501 .034 Uiso 1 H
C15D 1.3021(7) .80937(14) .0493(6) .0252(9) Uani 1 C
H15D 1.3653 .7839 .0133 .030 Uiso 1 H
C16D .8165(7) .76361(15) .2503(7) .0353(11) Uani 1 C
H16L .8312 .7639 .3788 .042 Uiso 1 H
H16K .7434 .7375 .2075 .042 Uiso 1 H
H16J .7337 .7883 .2065 .042 Uiso 1 H
C17D 1.5652(9) .92907(17) -.0536(9) .0490(14) Uani 1 C
H17I 1.5417 .9150 -.1682 .059 Uiso 1 H
H17H 1.6844 .9155 .0166 .059 Uiso 1 H
H17G 1.5979 .9592 -.0697 .059 Uiso 1 H
Cl1E .3339(6) .53723(11) .9759(4) .0422(12) Uiso .425(7) Cl
O1E .9066(16) .9593(3) .4747(12) .045(3) Uiso .425(7) O
C17E 1.115(2) .9733(5) .553(2) .055(4) Uiso .425(7) C

loop_
_atom_type_symbol
_atom_type_scat_dispersion_real
_atom_type_scat_dispersion_imag
_atom_type_scat_source
C .0033 .0016 '  International Tables Vol C Tables 4.2.6.8 and 6.1.1.4'
H .000 .000 '  International Tables Vol C Tables 4.2.6.8 and 6.1.1.4'
N .0061 .0033 '  International Tables Vol C Tables 4.2.6.8 and 6.1.1.4'
O .0106 .0060 '  International Tables Vol C Tables 4.2.6.8 and 6.1.1.4'
Cl .1484 .1585 '  International Tables Vol C Tables 4.2.6.8 and 6.1.1.4'

loop_
_geom_angle_atom_site_label_1
_geom_angle_atom_site_label_2
_geom_angle_atom_site_label_3
_geom_angle
_geom_angle_publ_flag
C13A O1A C17A 117.6(4) no
C1A N1A N2A 114.5(4) yes
C9A N2A N1A 114.8(3) yes
N1A C1A C2A 115.9(4) yes
N1A C1A C8A 123.7(4) no
C2A C1A C8A 120.3(4) no
C7A C2A C3A 118.0(4) no
C7A C2A C1A 120.9(4) no
C3A C2A C1A 121.1(4) no
C4A C3A C2A 121.2(5) no
C4A C3A H3A 119.4 no
C2A C3A H3A 119.4 no
C3A C4A C5A 119.4(5) no
C3A C4A H4A 120.3 no
C5A C4A H4A 120.3 no
C6A C5A C4A 121.1(4) no
C6A C5A Cl1A 118.4(4) no
C4A C5A Cl1A 120.5(4) no
C5A C6A C7A 119.7(4) no
C5A C6A H6A 120.1 no
C7A C6A H6A 120.1 no
C6A C7A C2A 120.6(4) no
C6A C7A H7A 119.7 no
C2A C7A H7A 119.7 no
C1A C8A H8A3 109.5 no
C1A C8A H8A2 109.5 no
H8A3 C8A H8A2 109.5 no
C1A C8A H8A1 109.5 no
H8A3 C8A H8A1 109.5 no
H8A2 C8A H8A1 109.5 no
N2A C9A C10A 116.6(4) yes
N2A C9A C16A 124.2(4) no
C10A C9A C16A 119.2(4) no
C15A C10A C11A 117.8(4) no
C15A C10A C9A 121.2(4) no
C11A C10A C9A 121.0(4) no
C12A C11A C10A 120.8(4) no
C12A C11A H11A 119.6 no
C10A C11A H11A 119.6 no
C11A C12A C13A 120.6(4) no
C11A C12A H12A 119.7 no
C13A C12A H12A 119.7 no
O1A C13A C12A 116.5(4) no
O1A C13A C14A 124.3(4) no
C12A C13A C14A 119.2(4) no
C15A C14A C13A 120.4(4) no
C15A C14A H14A 119.8 no
C13A C14A H14A 119.8 no
C14A C15A C10A 121.2(4) no
C14A C15A H15A 119.4 no
C10A C15A H15A 119.4 no
C9A C16A H16C 109.5 no
C9A C16A H16B 109.5 no
H16C C16A H16B 109.5 no
C9A C16A H16A 109.5 no
H16C C16A H16A 109.5 no
H16B C16A H16A 109.5 no
O1A C17A H17C 109.5 no
O1A C17A H17B 109.5 no
H17C C17A H17B 109.5 no
O1A C17A H17A 109.5 no
H17C C17A H17A 109.5 no
H17B C17A H17A 109.5 no
O1E Cl1B C17E 140.5(13) no
O1E Cl1B C5B 33.8(7) no
C17E Cl1B C5B 111.3(10) no
Cl1E O1B C13B 131.4(8) no
Cl1E O1B C17B 19.8(6) no
C13B O1B C17B 112.8(6) no
C1B N1B N2B 115.0(4) yes
C9B N2B N1B 114.7(4) yes
N1B C1B C2B 117.1(4) yes
N1B C1B C8B 124.0(5) no
C2B C1B C8B 118.9(4) no
C7B C2B C3B 118.1(5) no
C7B C2B C1B 120.5(4) no
C3B C2B C1B 121.5(4) no
C4B C3B C2B 121.4(5) no
C4B C3B H3B 119.3 no
C2B C3B H3B 119.3 no
C3B C4B C5B 120.3(4) no
C3B C4B H4B 119.9 no
C5B C4B H4B 119.9 no
O1E C5B C4B 109.7(6) no
O1E C5B C6B 129.8(6) no
C4B C5B C6B 120.3(5) no
O1E C5B Cl1B 17.0(4) no
C4B C5B Cl1B 126.3(4) no
C6B C5B Cl1B 113.3(4) no
C5B C6B C7B 119.0(5) no
C5B C6B H6B 120.5 no
C7B C6B H6B 120.5 no
C2B C7B C6B 121.0(5) no
C2B C7B H7B 119.5 no
C6B C7B H7B 119.5 no
C1B C8B H8B3 109.5 no
C1B C8B H8B2 109.5 no
H8B3 C8B H8B2 109.5 no
C1B C8B H8B1 109.5 no
H8B3 C8B H8B1 109.5 no
H8B2 C8B H8B1 109.5 no
N2B C9B C10B 116.6(4) yes
N2B C9B C16B 123.5(4) no
C10B C9B C16B 119.8(4) no
C11B C10B C15B 118.2(4) no
C11B C10B C9B 120.6(4) no
C15B C10B C9B 121.2(4) no
C12B C11B C10B 120.7(5) no
C12B C11B H11B 119.6 no
C10B C11B H11B 119.6 no
C11B C12B C13B 120.6(4) no
C11B C12B H12B 119.7 no
C13B C12B H12B 119.7 no
O1B C13B C14B 130.0(5) no
O1B C13B C12B 110.8(5) no
C14B C13B C12B 119.1(4) no
O1B C13B Cl1E 16.2(3) no
C14B C13B Cl1E 114.1(4) no
C12B C13B Cl1E 126.8(4) no
C15B C14B C13B 120.5(5) no
C15B C14B H14B 119.8 no
C13B C14B H14B 119.8 no
C14B C15B C10B 121.0(4) no
C14B C15B H15B 119.5 no
C10B C15B H15B 119.5 no
C9B C16B H16F 109.5 no
C9B C16B H16E 109.5 no
H16F C16B H16E 109.5 no
C9B C16B H16D 109.5 no
H16F C16B H16D 109.5 no
H16E C16B H16D 109.5 no
Cl1E C17B O1B 16.5(5) no
C13C O1C C17C 118.5(3) no
C1C N1C N2C 115.6(3) yes
C9C N2C N1C 114.4(4) yes
N1C C1C C2C 116.9(4) yes
N1C C1C C8C 124.3(4) no
C2C C1C C8C 118.7(4) no
C3C C2C C7C 118.3(4) no
C3C C2C C1C 121.0(4) no
C7C C2C C1C 120.7(4) no
C2C C3C C4C 120.2(4) no
C2C C3C H3C 119.9 no
C4C C3C H3C 119.9 no
C5C C4C C3C 119.8(4) no
C5C C4C H4C 120.1 no
C3C C4C H4C 120.1 no
C6C C5C C4C 120.9(4) no
C6C C5C Cl1C 119.2(4) no
C4C C5C Cl1C 119.9(4) no
C5C C6C C7C 119.2(4) no
C5C C6C H6C 120.4 no
C7C C6C H6C 120.4 no
C6C C7C C2C 121.6(4) no
C6C C7C H7C 119.2 no
C2C C7C H7C 119.2 no
C1C C8C H8C3 109.5 no
C1C C8C H8C2 109.5 no
H8C3 C8C H8C2 109.5 no
C1C C8C H8C1 109.5 no
H8C3 C8C H8C1 109.5 no
H8C2 C8C H8C1 109.5 no
N2C C9C C10C 116.4(4) yes
N2C C9C C16C 124.2(4) no
C10C C9C C16C 119.4(4) no
C15C C10C C11C 117.7(4) no
C15C C10C C9C 121.6(4) no
C11C C10C C9C 120.7(4) no
C12C C11C C10C 121.0(4) no
C12C C11C H11C 119.5 no
C10C C11C H11C 119.5 no
C11C C12C C13C 119.9(4) no
C11C C12C H12C 120.0 no
C13C C12C H12C 120.0 no
O1C C13C C14C 124.4(4) no
O1C C13C C12C 115.8(4) no
C14C C13C C12C 119.9(4) no
C15C C14C C13C 119.6(4) no
C15C C14C H14C 120.2 no
C13C C14C H14C 120.2 no
C14C C15C C10C 121.9(4) no
C14C C15C H15C 119.1 no
C10C C15C H15C 119.1 no
C9C C16C H16I 109.5 no
C9C C16C H16H 109.5 no
H16I C16C H16H 109.5 no
C9C C16C H16G 109.5 no
H16I C16C H16G 109.5 no
H16H C16C H16G 109.5 no
O1C C17C H17F 109.5 no
O1C C17C H17E 109.5 no
H17F C17C H17E 109.5 no
O1C C17C H17D 109.5 no
H17F C17C H17D 109.5 no
H17E C17C H17D 109.5 no
C13D O1D C17D 118.1(4) no
C1D N1D N2D 115.2(4) yes
C9D N2D N1D 114.9(4) yes
N1D C1D C8D 124.8(4) no
N1D C1D C2D 115.7(4) yes
C8D C1D C2D 119.5(4) no
C7D C2D C3D 118.4(4) no
C7D C2D C1D 121.4(4) no
C3D C2D C1D 120.2(4) no
C4D C3D C2D 120.7(5) no
C4D C3D H3D 119.6 no
C2D C3D H3D 119.6 no
C5D C4D C3D 119.4(4) no
C5D C4D H4D 120.3 no
C3D C4D H4D 120.3 no
C6D C5D C4D 120.3(4) no
C6D C5D Cl1D 119.7(4) no
C4D C5D Cl1D 120.0(4) no
C7D C6D C5D 120.7(4) no
C7D C6D H6D 119.7 no
C5D C6D H6D 119.7 no
C6D C7D C2D 120.6(4) no
C6D C7D H7D 119.7 no
C2D C7D H7D 119.7 no
C1D C8D H8D3 109.5 no
C1D C8D H8D2 109.5 no
H8D3 C8D H8D2 109.5 no
C1D C8D H8D1 109.5 no
H8D3 C8D H8D1 109.5 no
H8D2 C8D H8D1 109.5 no
N2D C9D C10D 116.9(4) yes
N2D C9D C16D 123.8(4) no
C10D C9D C16D 119.3(4) no
C15D C10D C11D 116.8(4) no
C15D C10D C9D 121.5(4) no
C11D C10D C9D 121.5(4) no
C12D C11D C10D 121.8(4) no
C12D C11D H11D 119.1 no
C10D C11D H11D 119.1 no
C11D C12D C13D 120.0(4) no
C11D C12D H12D 120.0 no
C13D C12D H12D 120.0 no
O1D C13D C14D 124.5(4) no
O1D C13D C12D 115.6(4) no
C14D C13D C12D 119.9(4) no
C15D C14D C13D 119.0(4) no
C15D C14D H14D 120.5 no
C13D C14D H14D 120.5 no
C14D C15D C10D 122.4(4) no
C14D C15D H15D 118.8 no
C10D C15D H15D 118.8 no
C9D C16D H16L 109.5 no
C9D C16D H16K 109.5 no
H16L C16D H16K 109.5 no
C9D C16D H16J 109.5 no
H16L C16D H16J 109.5 no
H16K C16D H16J 109.5 no
O1D C17D H17I 109.5 no
O1D C17D H17H 109.5 no
H17I C17D H17H 109.5 no
O1D C17D H17G 109.5 no
H17I C17D H17G 109.5 no
H17H C17D H17G 109.5 no
O1B Cl1E C17B 143.7(10) no
O1B Cl1E C13B 32.4(5) no
C17B Cl1E C13B 112.7(7) no
Cl1B O1E C5B 129.2(10) no
Cl1B O1E C17E 22.0(8) no
C5B O1E C17E 110.9(8) no
Cl1B C17E O1E 17.5(6) no

loop_
_geom_bond_atom_site_label_1
_geom_bond_atom_site_label_2
_geom_bond_site_symmetry_1
_geom_bond_site_symmetry_2
_geom_bond_distance
_geom_bond_publ_flag
Cl1A C5A . . 1.748(5) yes
O1A C13A . . 1.368(5) yes
O1A C17A . . 1.420(6) no
N1A C1A . . 1.300(6) yes
N1A N2A . . 1.396(5) yes
N2A C9A . . 1.297(6) yes
C1A C2A . . 1.490(6) yes
C1A C8A . . 1.493(6) no
C2A C7A . . 1.399(6) no
C2A C3A . . 1.409(7) no
C3A C4A . . 1.379(7) no
C3A H3A . . .9500 no
C4A C5A . . 1.379(7) no
C4A H4A . . .9500 no
C5A C6A . . 1.378(7) no
C6A C7A . . 1.389(6) no
C6A H6A . . .9500 no
C7A H7A . . .9500 no
C8A H8A3 . . .9800 no
C8A H8A2 . . .9800 no
C8A H8A1 . . .9800 no
C9A C10A . . 1.481(6) yes
C9A C16A . . 1.505(6) no
C10A C15A . . 1.399(6) no
C10A C11A . . 1.408(6) no
C11A C12A . . 1.381(6) no
C11A H11A . . .9500 no
C12A C13A . . 1.390(6) no
C12A H12A . . .9500 no
C13A C14A . . 1.393(6) no
C14A C15A . . 1.381(6) no
C14A H14A . . .9500 no
C15A H15A . . .9500 no
C16A H16C . . .9800 no
C16A H16B . . .9800 no
C16A H16A . . .9800 no
C17A H17C . . .9800 no
C17A H17B . . .9800 no
C17A H17A . . .9800 no
Cl1B O1E . . .689(9) no
Cl1B C17E . . .861(14) no
Cl1B C5B . . 1.826(6) yes
O1B Cl1E . . .687(6) no
O1B C13B . . 1.323(7) yes
O1B C17B . . 1.430(11) no
N1B C1B . . 1.284(6) yes
N1B N2B . . 1.404(5) yes
N2B C9B . . 1.299(5) yes
C1B C2B . . 1.478(7) yes
C1B C8B . . 1.501(7) no
C2B C7B . . 1.398(7) no
C2B C3B . . 1.404(6) no
C3B C4B . . 1.368(7) no
C3B H3B . . .9500 no
C4B C5B . . 1.382(8) no
C4B H4B . . .9500 no
C5B O1E . . 1.311(9) no
C5B C6B . . 1.398(7) no
C6B C7B . . 1.399(7) no
C6B H6B . . .9500 no
C7B H7B . . .9500 no
C8B H8B3 . . .9800 no
C8B H8B2 . . .9800 no
C8B H8B1 . . .9800 no
C9B C10B . . 1.485(6) yes
C9B C16B . . 1.495(7) no
C10B C11B . . 1.398(6) no
C10B C15B . . 1.401(7) no
C11B C12B . . 1.383(7) no
C11B H11B . . .9500 no
C12B C13B . . 1.393(7) no
C12B H12B . . .9500 no
C13B C14B . . 1.388(6) no
C13B Cl1E . . 1.850(6) no
C14B C15B . . 1.381(7) no
C14B H14B . . .9500 no
C15B H15B . . .9500 no
C16B H16F . . .9800 no
C16B H16E . . .9800 no
C16B H16D . . .9800 no
C17B Cl1E . . .818(9) no
Cl1C C5C . . 1.740(4) yes
O1C C13C . . 1.372(5) yes
O1C C17C . . 1.412(6) no
N1C C1C . . 1.283(5) yes
N1C N2C . . 1.400(5) yes
N2C C9C . . 1.289(6) yes
C1C C2C . . 1.488(5) yes
C1C C8C . . 1.502(6) no
C2C C3C . . 1.390(6) no
C2C C7C . . 1.392(6) no
C3C C4C . . 1.400(6) no
C3C H3C . . .9500 no
C4C C5C . . 1.376(7) no
C4C H4C . . .9500 no
C5C C6C . . 1.373(7) no
C6C C7C . . 1.383(6) no
C6C H6C . . .9500 no
C7C H7C . . .9500 no
C8C H8C3 . . .9800 no
C8C H8C2 . . .9800 no
C8C H8C1 . . .9800 no
C9C C10C . . 1.488(5) yes
C9C C16C . . 1.493(6) no
C10C C15C . . 1.394(6) no
C10C C11C . . 1.409(6) no
C11C C12C . . 1.387(6) no
C11C H11C . . .9500 no
C12C C13C . . 1.397(6) no
C12C H12C . . .9500 no
C13C C14C . . 1.391(6) no
C14C C15C . . 1.387(6) no
C14C H14C . . .9500 no
C15C H15C . . .9500 no
C16C H16I . . .9800 no
C16C H16H . . .9800 no
C16C H16G . . .9800 no
C17C H17F . . .9800 no
C17C H17E . . .9800 no
C17C H17D . . .9800 no
Cl1D C5D . . 1.738(5) yes
O1D C13D . . 1.374(5) yes
O1D C17D . . 1.432(6) no
N1D C1D . . 1.299(5) yes
N1D N2D . . 1.392(5) yes
N2D C9D . . 1.288(5) yes
C1D C8D . . 1.481(7) no
C1D C2D . . 1.497(6) yes
C2D C7D . . 1.391(6) no
C2D C3D . . 1.403(6) no
C3D C4D . . 1.391(7) no
C3D H3D . . .9500 no
C4D C5D . . 1.378(7) no
C4D H4D . . .9500 no
C5D C6D . . 1.377(7) no
C6D C7D . . 1.373(6) no
C6D H6D . . .9500 no
C7D H7D . . .9500 no
C8D H8D3 . . .9800 no
C8D H8D2 . . .9800 no
C8D H8D1 . . .9800 no
C9D C10D . . 1.475(6) yes
C9D C16D . . 1.502(6) no
C10D C15D . . 1.401(6) no
C10D C11D . . 1.403(6) no
C11D C12D . . 1.374(7) no
C11D H11D . . .9500 no
C12D C13D . . 1.398(7) no
C12D H12D . . .9500 no
C13D C14D . . 1.391(6) no
C14D C15D . . 1.387(6) no
C14D H14D . . .9500 no
C15D H15D . . .9500 no
C16D H16L . . .9800 no
C16D H16K . . .9800 no
C16D H16J . . .9800 no
C17D H17I . . .9800 no
C17D H17H . . .9800 no
C17D H17G . . .9800 no
O1E C17E . . 1.459(14) no

loop_
_geom_torsion_atom_site_label_1
_geom_torsion_atom_site_label_2
_geom_torsion_atom_site_label_3
_geom_torsion_atom_site_label_4
_geom_torsion
_geom_torsion_publ_flag
C1A N1A N2A C9A 136.5(4) yes
N2A N1A C1A C2A 178.4(3) yes
N2A N1A C1A C8A -5.3(6) no
N1A C1A C2A C7A -14.2(6) no
C8A C1A C2A C7A 169.3(4) no
N1A C1A C2A C3A 164.7(4) yes
C8A C1A C2A C3A -11.7(6) no
C7A C2A C3A C4A 1.2(7) no
C1A C2A C3A C4A -177.8(4) no
C2A C3A C4A C5A -.3(8) no
C3A C4A C5A C6A -.3(7) no
C3A C4A C5A Cl1A -179.2(4) no
C4A C5A C6A C7A -.1(7) no
Cl1A C5A C6A C7A 178.8(3) no
C5A C6A C7A C2A 1.1(7) no
C3A C2A C7A C6A -1.6(6) no
C1A C2A C7A C6A 177.4(4) no
N1A N2A C9A C10A 178.0(3) yes
N1A N2A C9A C16A -2.8(6) no
N2A C9A C10A C15A -7.9(6) yes
C16A C9A C10A C15A 172.9(4) no
N2A C9A C10A C11A 171.1(4) no
C16A C9A C10A C11A -8.1(6) no
C15A C10A C11A C12A -.8(6) no
C9A C10A C11A C12A -179.8(4) no
C10A C11A C12A C13A .4(7) no
C17A O1A C13A C12A -179.7(5) no
C17A O1A C13A C14A -.3(7) no
C11A C12A C13A O1A 179.4(4) no
C11A C12A C13A C14A .0(7) no
O1A C13A C14A C15A -179.3(4) no
C12A C13A C14A C15A .0(7) no
C13A C14A C15A C10A -.4(7) no
C11A C10A C15A C14A .8(7) no
C9A C10A C15A C14A 179.8(4) no
C1B N1B N2B C9B 137.0(4) yes
N2B N1B C1B C2B 178.0(4) yes
N2B N1B C1B C8B -4.4(6) no
N1B C1B C2B C7B -7.6(6) no
C8B C1B C2B C7B 174.6(4) no
N1B C1B C2B C3B 172.4(4) yes
C8B C1B C2B C3B -5.4(6) no
C7B C2B C3B C4B -.1(7) no
C1B C2B C3B C4B 179.9(4) no
C2B C3B C4B C5B -.2(8) no
C3B C4B C5B O1E 177.3(7) no
C3B C4B C5B C6B .4(8) no
C3B C4B C5B Cl1B -178.4(4) no
C17E Cl1B C5B O1E -155(2) no
O1E Cl1B C5B C4B -13.8(17) no
C17E Cl1B C5B C4B -168.9(12) no
O1E Cl1B C5B C6B 167.3(18) no
C17E Cl1B C5B C6B 12.2(13) no
O1E C5B C6B C7B -176.5(8) no
C4B C5B C6B C7B -.2(8) no
Cl1B C5B C6B C7B 178.7(4) no
C3B C2B C7B C6B .3(7) no
C1B C2B C7B C6B -179.7(4) no
C5B C6B C7B C2B -.1(8) no
N1B N2B C9B C10B 178.3(4) yes
N1B N2B C9B C16B -5.2(6) no
N2B C9B C10B C11B 162.0(4) no
C16B C9B C10B C11B -14.6(6) no
N2B C9B C10B C15B -15.2(6) yes
C16B C9B C10B C15B 168.1(4) no
C15B C10B C11B C12B .4(6) no
C9B C10B C11B C12B -177.0(4) no
C10B C11B C12B C13B .5(7) no
Cl1E O1B C13B C14B 10.9(14) no
C17B O1B C13B C14B 3.1(9) no
Cl1E O1B C13B C12B -172.5(10) no
C17B O1B C13B C12B 179.7(5) no
C17B O1B C13B Cl1E -7.8(8) no
C11B C12B C13B O1B -178.4(5) no
C11B C12B C13B C14B -1.4(7) no
C11B C12B C13B Cl1E 178.9(4) no
O1B C13B C14B C15B 177.8(5) no
C12B C13B C14B C15B 1.4(7) no
Cl1E C13B C14B C15B -178.9(4) no
C13B C14B C15B C10B -.6(7) no
C11B C10B C15B C14B -.4(6) no
C9B C10B C15B C14B 177.0(4) no
C13B O1B C17B Cl1E 162.4(19) no
C1C N1C N2C C9C -134.7(4) yes
N2C N1C C1C C2C -178.2(4) yes
N2C N1C C1C C8C 4.3(6) no
N1C C1C C2C C3C -175.6(4) yes
C8C C1C C2C C3C 2.1(6) no
N1C C1C C2C C7C 3.2(6) no
C8C C1C C2C C7C -179.1(4) no
C7C C2C C3C C4C .0(7) no
C1C C2C C3C C4C 178.8(5) no
C2C C3C C4C C5C -.6(8) no
C3C C4C C5C C6C 1.0(8) no
C3C C4C C5C Cl1C -178.6(4) no
C4C C5C C6C C7C -.8(8) no
Cl1C C5C C6C C7C 178.8(4) no
C5C C6C C7C C2C .2(8) no
C3C C2C C7C C6C .3(7) no
C1C C2C C7C C6C -178.6(4) no
N1C N2C C9C C10C -179.5(3) yes
N1C N2C C9C C16C 3.3(6) no
N2C C9C C10C C15C 15.4(6) yes
C16C C9C C10C C15C -167.2(4) no
N2C C9C C10C C11C -161.9(4) no
C16C C9C C10C C11C 15.5(6) no
C15C C10C C11C C12C .6(6) no
C9C C10C C11C C12C 178.0(4) no
C10C C11C C12C C13C .0(6) no
C17C O1C C13C C14C -2.1(6) no
C17C O1C C13C C12C 177.5(4) no
C11C C12C C13C O1C 179.9(4) no
C11C C12C C13C C14C -.6(6) no
O1C C13C C14C C15C 179.9(4) no
C12C C13C C14C C15C .4(6) no
C13C C14C C15C C10C .2(6) no
C11C C10C C15C C14C -.8(6) no
C9C C10C C15C C14C -178.1(4) no
C1D N1D N2D C9D -134.7(4) yes
N2D N1D C1D C8D 3.0(6) no
N2D N1D C1D C2D -178.1(3) yes
N1D C1D C2D C7D 3.9(6) no
C8D C1D C2D C7D -177.2(4) no
N1D C1D C2D C3D -175.2(4) yes
C8D C1D C2D C3D 3.8(6) no
C7D C2D C3D C4D .1(7) no
C1D C2D C3D C4D 179.2(4) no
C2D C3D C4D C5D -.5(7) no
C3D C4D C5D C6D .9(7) no
C3D C4D C5D Cl1D -178.3(4) no
C4D C5D C6D C7D -.9(7) no
Cl1D C5D C6D C7D 178.3(4) no
C5D C6D C7D C2D .4(7) no
C3D C2D C7D C6D .0(6) no
C1D C2D C7D C6D -179.1(4) no
N1D N2D C9D C10D -179.0(4) yes
N1D N2D C9D C16D 3.7(6) no
N2D C9D C10D C15D 14.4(6) yes
C16D C9D C10D C15D -168.2(4) no
N2D C9D C10D C11D -160.5(4) no
C16D C9D C10D C11D 16.8(6) no
C15D C10D C11D C12D 1.8(7) no
C9D C10D C11D C12D 176.9(4) no
C10D C11D C12D C13D -.3(7) no
C17D O1D C13D C14D -.8(7) no
C17D O1D C13D C12D 177.4(5) no
C11D C12D C13D O1D -179.6(4) no
C11D C12D C13D C14D -1.3(7) no
O1D C13D C14D C15D 179.5(4) no
C12D C13D C14D C15D 1.4(7) no
C13D C14D C15D C10D .1(7) no
C11D C10D C15D C14D -1.7(6) no
C9D C10D C15D C14D -176.9(4) no
C13B O1B Cl1E C17B -22(2) no
C17B O1B Cl1E C13B 22(2) no
O1B C17B Cl1E C13B -12.5(13) no
C14B C13B Cl1E O1B -170.9(12) no
C12B C13B Cl1E O1B 8.8(11) no
O1B C13B Cl1E C17B 166.2(15) no
C14B C13B Cl1E C17B -4.7(9) no
C12B C13B Cl1E C17B 175.0(8) no
C17E Cl1B O1E C5B 38(3) no
C5B Cl1B O1E C17E -38(3) no
C4B C5B O1E Cl1B 168.2(15) no
C6B C5B O1E Cl1B -15(2) no
C4B C5B O1E C17E -177.5(9) no
C6B C5B O1E C17E -.9(14) no
Cl1B C5B O1E C17E 14.4(12) no
C5B Cl1B C17E O1E 21.6(17) no
C5B O1E C17E Cl1B -149(2) no
